data_7115346
loop_
_publ_author_name
'Ying Kai Loh'
'Che Chang Chong'
'Rakesh Ganguly'
'Yongxin Li'
'Dragoslav Vidovic'
'Rei Kinjo'

_publ_section_title
;
 1,2,4,3-Triazaborole-based neutral oxoborane stabilized by a Lewis acid
;
_journal_name_full Chem.Commun.
_journal_page_first 8561
_journal_paper_doi 10.1039/C4cc03379E
_journal_volume 50
_journal_year 2014
_chemical_formula_sum 'C23 H32 Al B Cl3 N3 O'
_chemical_formula_weight 510.65
_space_group_crystal_system monoclinic
_space_group_IT_number 14
_space_group_name_Hall '-P 2yn'
_space_group_name_H-M_alt 'P 1 21/n 1'
_symmetry_space_group_name_Hall '-P 2yn'
_symmetry_space_group_name_H-M 'P 1 21/n 1'
_atom_sites_solution_hydrogens geom
_cell_angle_alpha 90
_cell_angle_beta 106.333(3)
_cell_angle_gamma 90
_cell_formula_units_Z 4
_cell_length_a 9.7657(12)
_cell_length_b 17.593(2)
_cell_length_c 16.2032(18)
_cell_measurement_reflns_used 3299
_cell_measurement_temperature 103.(2)
_cell_measurement_theta_max 24.4630
_cell_measurement_theta_min 2.3153
_cell_volume 2671.5(5)
_computing_cell_refinement 'SAINT V8.34A (Bruker AXS Inc., 2013)'
_computing_data_collection 'Bruker APEX2'
_computing_data_reduction 'SAINT V8.34A (Bruker AXS Inc., 2013)'
_computing_molecular_graphics 'Bruker SHELXTL'
_computing_publication_material 'Bruker SHELXTL'
_computing_structure_refinement 'SHELXL-2013 (Sheldrick, 2013)'
_computing_structure_solution 'SHELXS-97 (Sheldrick 2008)'
_diffrn_ambient_temperature 103.(2)
_diffrn_detector_area_resol_mean 8.3333
_diffrn_measured_fraction_theta_full 0.979
_diffrn_measured_fraction_theta_max 0.979
_diffrn_measurement_device_type 'Bruker APEX-II CCD'
_diffrn_measurement_method '\f and \w scans'
_diffrn_radiation_monochromator graphite
_diffrn_radiation_type MoK\a
_diffrn_radiation_wavelength 0.71073
_diffrn_reflns_av_sigmaI/netI 0.0965
_diffrn_reflns_limit_h_max 13
_diffrn_reflns_limit_h_min -13
_diffrn_reflns_limit_k_max 25
_diffrn_reflns_limit_k_min 0
_diffrn_reflns_limit_l_max 23
_diffrn_reflns_limit_l_min 0
_diffrn_reflns_number 8582
_diffrn_reflns_theta_full 30.57
_diffrn_reflns_theta_max 30.57
_diffrn_reflns_theta_min 1.75
_exptl_absorpt_coefficient_mu 0.396
_exptl_absorpt_correction_T_max 0.89
_exptl_absorpt_correction_T_min 0.61
_exptl_absorpt_correction_type multi-scan
_exptl_absorpt_process_details 'SADABS V2012/1 (Bruker AXS Inc.)'
_exptl_crystal_colour colourless
_exptl_crystal_density_diffrn 1.270
_exptl_crystal_density_method 'not measured'
_exptl_crystal_description block
_exptl_crystal_F_000 1072
_exptl_crystal_size_max 0.420
_exptl_crystal_size_mid 0.340
_exptl_crystal_size_min 0.300
_refine_diff_density_max 0.954
_refine_diff_density_min -0.818
_refine_ls_extinction_method none
_refine_ls_goodness_of_fit_ref 1.044
_refine_ls_hydrogen_treatment constr
_refine_ls_matrix_type full
_refine_ls_number_parameters 296
_refine_ls_number_reflns 8020
_refine_ls_number_restraints 0
_refine_ls_restrained_S_all 1.044
_refine_ls_R_factor_all 0.1007
_refine_ls_R_factor_gt 0.0631
_refine_ls_shift/su_max 0.000
_refine_ls_shift/su_mean 0.000
_refine_ls_structure_factor_coef Fsqd
_refine_ls_weighting_details 'w=1/[\s^2^(Fo^2^)+(0.0654P)^2^] where P=(Fo^2^+2Fc^2^)/3'
_refine_ls_weighting_scheme calc
_refine_ls_wR_factor_gt 0.1482
_refine_ls_wR_factor_ref 0.1666
_reflns_number_gt 5052
_reflns_number_total 8020
_reflns_threshold_expression 'I > 2\s(I)'
_cod_data_source_file c4cc03379e2.cif
_cod_data_source_block Ib
_cod_original_cell_volume 2671.5(6)
_cod_database_code 7115346

loop_
_space_group_symop_operation_xyz
'x, y, z'
'-x+1/2, y+1/2, -z+1/2'
'-x, -y, -z'
'x-1/2, -y-1/2, z-1/2'

loop_
_atom_site_type_symbol
_atom_site_label
_atom_site_fract_x
_atom_site_fract_y
_atom_site_fract_z
_atom_site_U_iso_or_equiv
_atom_site_adp_type
_atom_site_calc_flag
_atom_site_refinement_flags_adp
_atom_site_refinement_flags_posn
_atom_site_occupancy
Al Al1 0.34923(7) 0.10847(4) 0.20338(5) 0.02038(17) Uani d . . 1
B B1 0.3315(3) 0.24166(13) 0.31543(16) 0.0170(5) Uani d . . 1
C C1 0.4776(3) 0.33346(12) 0.18943(15) 0.0218(5) Uani d . . 1
H H1 0.4044 0.3022 0.1549 0.026 Uiso calc U R 1
C C2 0.5832(3) 0.36280(13) 0.15659(17) 0.0265(5) Uani d . . 1
H H2 0.5832 0.3509 0.0994 0.032 Uiso calc U R 1
C C3 0.6887(3) 0.40927(13) 0.20663(16) 0.0255(5) Uani d . . 1
H H3 0.7598 0.43 0.1835 0.031 Uiso calc U R 1
C C4 0.6901(3) 0.42544(12) 0.29008(16) 0.0232(5) Uani d . . 1
H H4 0.763 0.457 0.3244 0.028 Uiso calc U R 1
C C5 0.5866(2) 0.39614(12) 0.32433(15) 0.0203(5) Uani d . . 1
H H5 0.5883 0.4072 0.382 0.024 Uiso calc U R 1
C C6 0.4803(2) 0.35046(11) 0.27350(14) 0.0164(4) Uani d . . 1
C C7 0.2630(2) 0.31893(11) 0.41168(14) 0.0164(4) Uani d . . 1
C C8 0.1919(3) 0.35667(12) 0.47323(15) 0.0205(5) Uani d . . 1
C C9 0.2893(3) 0.42016(13) 0.52176(16) 0.0288(6) Uani d . . 1
H H9A 0.3843 0.3994 0.5493 0.043 Uiso calc U R 1
H H9B 0.249 0.4414 0.5658 0.043 Uiso calc U R 1
H H9C 0.2967 0.4603 0.4813 0.043 Uiso calc U R 1
C C10 0.0502(3) 0.39160(15) 0.41842(18) 0.0331(6) Uani d . . 1
H H10A 0.0701 0.4288 0.3783 0.05 Uiso calc U R 1
H H10B 0.0016 0.4168 0.4562 0.05 Uiso calc U R 1
H H10C -0.0111 0.3513 0.386 0.05 Uiso calc U R 1
C C11 0.1583(3) 0.30010(12) 0.53639(15) 0.0220(5) Uani d . . 1
H H11A 0.0896 0.2624 0.5046 0.033 Uiso calc U R 1
H H11B 0.1174 0.3273 0.5767 0.033 Uiso calc U R 1
H H11C 0.2462 0.2744 0.5684 0.033 Uiso calc U R 1
C C12 0.2277(2) 0.17741(11) 0.42498(14) 0.0160(4) Uani d . . 1
C C13 0.0930(2) 0.14517(12) 0.39052(15) 0.0199(5) Uani d . . 1
C C14 -0.0263(3) 0.18553(14) 0.32462(16) 0.0258(5) Uani d . . 1
H H14 0.0084 0.2375 0.3157 0.031 Uiso calc U R 1
C C15 -0.1586(3) 0.19456(16) 0.35674(18) 0.0361(6) Uani d . . 1
H H15A -0.1988 0.1444 0.362 0.054 Uiso calc U R 1
H H15B -0.2298 0.2254 0.3157 0.054 Uiso calc U R 1
H H15C -0.1318 0.2197 0.413 0.054 Uiso calc U R 1
C C16 -0.0635(3) 0.14428(15) 0.23832(17) 0.0341(6) Uani d . . 1
H H16A 0.0187 0.1457 0.2149 0.051 Uiso calc U R 1
H H16B -0.1451 0.1694 0.1982 0.051 Uiso calc U R 1
H H16C -0.088 0.0913 0.2464 0.051 Uiso calc U R 1
C C17 0.0710(3) 0.07241(12) 0.41887(16) 0.0240(5) Uani d . . 1
H H17 -0.019 0.0485 0.3963 0.029 Uiso calc U R 1
C C18 0.1770(3) 0.03487(13) 0.47867(16) 0.0258(5) Uani d . . 1
H H18 0.1608 -0.0153 0.4955 0.031 Uiso calc U R 1
C C19 0.3071(3) 0.06953(12) 0.51453(15) 0.0216(5) Uani d . . 1
H H19 0.378 0.0437 0.5577 0.026 Uiso calc U R 1
C C20 0.3361(2) 0.14203(11) 0.48831(14) 0.0175(4) Uani d . . 1
C C21 0.4794(2) 0.17942(12) 0.52819(15) 0.0219(5) Uani d . . 1
H H21 0.4691 0.2348 0.5141 0.026 Uiso calc U R 1
C C22 0.5282(3) 0.17191(15) 0.62616(16) 0.0327(6) Uani d . . 1
H H22A 0.4504 0.1872 0.6498 0.049 Uiso calc U R 1
H H22B 0.6111 0.2047 0.6496 0.049 Uiso calc U R 1
H H22C 0.5542 0.119 0.6418 0.049 Uiso calc U R 1
C C23 0.5931(3) 0.14732(17) 0.48904(19) 0.0381(7) Uani d . . 1
H H23A 0.6104 0.0938 0.5053 0.057 Uiso calc U R 1
H H23B 0.6819 0.1761 0.5105 0.057 Uiso calc U R 1
H H23C 0.5597 0.1515 0.4262 0.057 Uiso calc U R 1
Cl Cl1 0.24046(9) 0.01310(4) 0.23816(5) 0.0470(2) Uani d . . 1
Cl Cl2 0.56101(7) 0.07477(3) 0.21178(5) 0.03668(18) Uani d . . 1
Cl Cl3 0.24166(10) 0.14259(5) 0.07540(5) 0.0527(2) Uani d . . 1
N N1 0.3726(2) 0.31907(9) 0.30716(11) 0.0168(4) Uani d . . 1
N N2 0.3316(2) 0.36085(9) 0.36871(12) 0.0171(4) Uani d . . 1
H H2A 0.3493 0.4096 0.378 0.021 Uiso calc U R 1
N N3 0.26322(19) 0.24620(9) 0.38604(12) 0.0152(4) Uani d . . 1
O O1 0.35074(18) 0.18141(8) 0.27312(10) 0.0242(4) Uani d . . 1

loop_
_atom_site_aniso_label
_atom_site_aniso_U_11
_atom_site_aniso_U_22
_atom_site_aniso_U_33
_atom_site_aniso_U_12
_atom_site_aniso_U_13
_atom_site_aniso_U_23
Al1 0.0229(4) 0.0167(3) 0.0252(4) -0.0033(3) 0.0127(3) -0.0072(3)
B1 0.0184(12) 0.0173(11) 0.0171(13) -0.0017(8) 0.0077(10) 0.0004(9)
C1 0.0246(12) 0.0208(10) 0.0226(12) -0.0041(9) 0.0110(10) -0.0034(9)
C2 0.0356(14) 0.0238(11) 0.0270(13) -0.0021(10) 0.0201(12) -0.0041(10)
C3 0.0273(13) 0.0225(11) 0.0329(14) -0.0039(9) 0.0184(11) -0.0015(10)
C4 0.0204(11) 0.0201(10) 0.0317(14) -0.0030(8) 0.0114(10) -0.0013(10)
C5 0.0256(12) 0.0179(10) 0.0189(12) -0.0017(8) 0.0090(10) -0.0015(9)
C6 0.0197(10) 0.0126(9) 0.0194(11) 0.0008(7) 0.0096(9) 0.0015(8)
C7 0.0177(10) 0.0154(9) 0.0166(11) 0.0010(7) 0.0058(9) 0.0021(8)
C8 0.0268(12) 0.0177(10) 0.0205(12) 0.0050(8) 0.0125(10) -0.0003(9)
C9 0.0458(16) 0.0218(11) 0.0261(14) -0.0056(10) 0.0219(13) -0.0067(10)
C10 0.0362(15) 0.0340(14) 0.0341(15) 0.0153(11) 0.0183(13) 0.0065(11)
C11 0.0285(12) 0.0215(11) 0.0204(12) 0.0013(9) 0.0139(10) -0.0008(9)
C12 0.0202(10) 0.0116(9) 0.0197(11) -0.0010(7) 0.0115(9) 0.0002(8)
C13 0.0197(11) 0.0210(10) 0.0217(12) -0.0032(8) 0.0099(10) -0.0024(9)
C14 0.0234(12) 0.0291(12) 0.0261(13) -0.0038(9) 0.0087(10) -0.0013(10)
C15 0.0228(13) 0.0478(16) 0.0366(16) -0.0005(11) 0.0066(12) -0.0070(13)
C16 0.0294(14) 0.0455(16) 0.0260(14) -0.0025(11) 0.0057(12) 0.0005(12)
C17 0.0258(12) 0.0229(11) 0.0272(13) -0.0097(9) 0.0138(11) -0.0030(10)
C18 0.0336(13) 0.0171(10) 0.0327(14) -0.0039(9) 0.0189(12) 0.0014(10)
C19 0.0285(12) 0.0172(10) 0.0216(12) 0.0019(9) 0.0112(10) 0.0039(9)
C20 0.0203(11) 0.0156(10) 0.0196(11) 0.0004(8) 0.0105(9) -0.0001(8)
C21 0.0205(11) 0.0194(10) 0.0252(13) 0.0013(8) 0.0056(10) 0.0019(9)
C22 0.0281(14) 0.0408(15) 0.0260(14) -0.0013(11) 0.0023(11) 0.0017(11)
C23 0.0241(13) 0.0505(17) 0.0426(17) -0.0029(11) 0.0141(13) -0.0102(13)
Cl1 0.0633(5) 0.0259(3) 0.0707(5) -0.0238(3) 0.0498(5) -0.0234(3)
Cl2 0.0262(3) 0.0286(3) 0.0588(5) 0.0011(2) 0.0177(3) -0.0104(3)
Cl3 0.0686(6) 0.0537(5) 0.0264(4) 0.0162(4) -0.0022(4) -0.0070(3)
N1 0.0242(10) 0.0136(8) 0.0176(10) -0.0020(7) 0.0139(8) -0.0040(7)
N2 0.0254(10) 0.0092(8) 0.0204(10) -0.0004(6) 0.0124(8) -0.0023(7)
N3 0.0176(9) 0.0130(8) 0.0170(9) -0.0019(6) 0.0082(8) -0.0005(7)
O1 0.0339(9) 0.0178(7) 0.0272(9) -0.0079(6) 0.0189(8) -0.0092(7)

loop_
_atom_type_symbol
_atom_type_description
_atom_type_scat_dispersion_real
_atom_type_scat_dispersion_imag
_atom_type_scat_source
C C 0.0033 0.0016 'International Tables Vol C Tables 4.2.6.8 and 6.1.1.4'
H H 0.0000 0.0000 'International Tables Vol C Tables 4.2.6.8 and 6.1.1.4'
B B 0.0013 0.0007 'International Tables Vol C Tables 4.2.6.8 and 6.1.1.4'
N N 0.0061 0.0033 'International Tables Vol C Tables 4.2.6.8 and 6.1.1.4'
O O 0.0106 0.0060 'International Tables Vol C Tables 4.2.6.8 and 6.1.1.4'
Al Al 0.0645 0.0514 'International Tables Vol C Tables 4.2.6.8 and 6.1.1.4'
Cl Cl 0.1484 0.1585 'International Tables Vol C Tables 4.2.6.8 and 6.1.1.4'

loop_
_geom_angle_atom_site_label_1
_geom_angle_atom_site_label_2
_geom_angle_atom_site_label_3
_geom_angle
O1 Al1 Cl2 109.95(7)
O1 Al1 Cl3 110.04(7)
Cl2 Al1 Cl3 110.28(4)
O1 Al1 Cl1 109.08(6)
Cl2 Al1 Cl1 108.12(4)
Cl3 Al1 Cl1 109.34(5)
O1 B1 N1 129.5(2)
O1 B1 N3 127.81(19)
N1 B1 N3 102.68(17)
C2 C1 C6 119.0(2)
C2 C1 H1 120.5
C6 C1 H1 120.5
C3 C2 C1 120.4(2)
C3 C2 H2 119.8
C1 C2 H2 119.8
C4 C3 C2 119.8(2)
C4 C3 H3 120.1
C2 C3 H3 120.1
C3 C4 C5 120.7(2)
C3 C4 H4 119.7
C5 C4 H4 119.7
C4 C5 C6 119.2(2)
C4 C5 H5 120.4
C6 C5 H5 120.4
C5 C6 C1 120.9(2)
C5 C6 N1 120.48(19)
C1 C6 N1 118.6(2)
N2 C7 N3 108.89(18)
N2 C7 C8 119.73(18)
N3 C7 C8 131.23(18)
C7 C8 C11 112.28(17)
C7 C8 C9 108.88(18)
C11 C8 C9 110.50(19)
C7 C8 C10 107.30(19)
C11 C8 C10 108.47(19)
C9 C8 C10 109.33(19)
C8 C9 H9A 109.5
C8 C9 H9B 109.5
H9A C9 H9B 109.5
C8 C9 H9C 109.5
H9A C9 H9C 109.5
H9B C9 H9C 109.5
C8 C10 H10A 109.5
C8 C10 H10B 109.5
H10A C10 H10B 109.5
C8 C10 H10C 109.5
H10A C10 H10C 109.5
H10B C10 H10C 109.5
C8 C11 H11A 109.5
C8 C11 H11B 109.5
H11A C11 H11B 109.5
C8 C11 H11C 109.5
H11A C11 H11C 109.5
H11B C11 H11C 109.5
C20 C12 C13 123.14(19)
C20 C12 N3 117.84(18)
C13 C12 N3 118.57(19)
C17 C13 C12 117.1(2)
C17 C13 C14 120.1(2)
C12 C13 C14 122.79(19)
C13 C14 C16 111.1(2)
C13 C14 C15 111.3(2)
C16 C14 C15 110.8(2)
C13 C14 H14 107.8
C16 C14 H14 107.8
C15 C14 H14 107.8
C14 C15 H15A 109.5
C14 C15 H15B 109.5
H15A C15 H15B 109.5
C14 C15 H15C 109.5
H15A C15 H15C 109.5
H15B C15 H15C 109.5
C14 C16 H16A 109.5
C14 C16 H16B 109.5
H16A C16 H16B 109.5
C14 C16 H16C 109.5
H16A C16 H16C 109.5
H16B C16 H16C 109.5
C18 C17 C13 121.2(2)
C18 C17 H17 119.4
C13 C17 H17 119.4
C17 C18 C19 120.4(2)
C17 C18 H18 119.8
C19 C18 H18 119.8
C18 C19 C20 121.0(2)
C18 C19 H19 119.5
C20 C19 H19 119.5
C12 C20 C19 117.0(2)
C12 C20 C21 122.53(18)
C19 C20 C21 120.5(2)
C20 C21 C22 112.67(19)
C20 C21 C23 110.66(19)
C22 C21 C23 110.3(2)
C20 C21 H21 107.7
C22 C21 H21 107.7
C23 C21 H21 107.7
C21 C22 H22A 109.5
C21 C22 H22B 109.5
H22A C22 H22B 109.5
C21 C22 H22C 109.5
H22A C22 H22C 109.5
H22B C22 H22C 109.5
C21 C23 H23A 109.5
C21 C23 H23B 109.5
H23A C23 H23B 109.5
C21 C23 H23C 109.5
H23A C23 H23C 109.5
H23B C23 H23C 109.5
N2 N1 C6 117.62(16)
N2 N1 B1 106.92(16)
C6 N1 B1 131.18(17)
C7 N2 N1 112.07(16)
C7 N2 H2A 124.0
N1 N2 H2A 124.0
C7 N3 C12 129.61(17)
C7 N3 B1 109.27(17)
C12 N3 B1 120.39(16)
B1 O1 Al1 169.44(18)

loop_
_geom_bond_atom_site_label_1
_geom_bond_atom_site_label_2
_geom_bond_distance
Al1 O1 1.7073(16)
Al1 Cl2 2.1188(9)
Al1 Cl3 2.1305(11)
Al1 Cl1 2.1443(9)
B1 O1 1.304(3)
B1 N1 1.437(3)
B1 N3 1.480(3)
C1 C2 1.387(3)
C1 C6 1.388(3)
C1 H1 0.95
C2 C3 1.385(3)
C2 H2 0.95
C3 C4 1.378(3)
C3 H3 0.95
C4 C5 1.382(3)
C4 H4 0.95
C5 C6 1.386(3)
C5 H5 0.95
C6 N1 1.425(3)
C7 N2 1.319(3)
C7 N3 1.345(3)
C7 C8 1.519(3)
C8 C11 1.528(3)
C8 C9 1.533(3)
C8 C10 1.547(3)
C9 H9A 0.98
C9 H9B 0.98
C9 H9C 0.98
C10 H10A 0.98
C10 H10B 0.98
C10 H10C 0.98
C11 H11A 0.98
C11 H11B 0.98
C11 H11C 0.98
C12 C20 1.396(3)
C12 C13 1.397(3)
C12 N3 1.451(2)
C13 C17 1.397(3)
C13 C14 1.517(3)
C14 C16 1.526(3)
C14 C15 1.531(3)
C14 H14 1.0
C15 H15A 0.98
C15 H15B 0.98
C15 H15C 0.98
C16 H16A 0.98
C16 H16B 0.98
C16 H16C 0.98
C17 C18 1.372(3)
C17 H17 0.95
C18 C19 1.382(3)
C18 H18 0.95
C19 C20 1.398(3)
C19 H19 0.95
C20 C21 1.517(3)
C21 C22 1.529(3)
C21 C23 1.533(3)
C21 H21 1.0
C22 H22A 0.98
C22 H22B 0.98
C22 H22C 0.98
C23 H23A 0.98
C23 H23B 0.98
C23 H23C 0.98
N1 N2 1.385(2)
N2 H2A 0.88
